data_1512363
loop_
_publ_author_name
'Cordes, Jens'
'Murray, Philip R. D.'
'White, Andrew J. P.'
'Barrett, Anthony G. M.'

_publ_section_title
;
 1,7-Diazaspiro[5.5]undecane - A Neglected Heterocycle.
;
_journal_issue 19
_journal_name_full 'Organic letters'
_journal_page_first 4992
_journal_page_last 4995
_journal_paper_doi 10.1021/ol402301g
_journal_volume 15
_journal_year 2013
_chemical_formula_moiety 'C16 H24 N2 O2 S'
_chemical_formula_sum 'C16 H24 N2 O2 S'
_chemical_formula_weight 308.43
_chemical_name_systematic
; 
 ? 
;
_space_group_IT_number 2
_symmetry_cell_setting triclinic
_symmetry_space_group_name_Hall '-P 1'
_symmetry_space_group_name_H-M 'P -1'
_atom_sites_solution_hydrogens geom
_atom_sites_solution_primary direct
_atom_sites_solution_secondary difmap
_audit_creation_method SHELXL-97
_cell_angle_alpha 67.275(5)
_cell_angle_beta 67.328(5)
_cell_angle_gamma 71.186(5)
_cell_formula_units_Z 2
_cell_length_a 9.6557(5)
_cell_length_b 9.9912(5)
_cell_length_c 10.3757(5)
_cell_measurement_reflns_used 4276
_cell_measurement_temperature 203
_cell_measurement_theta_max 72.4140
_cell_measurement_theta_min 4.8510
_cell_volume 834.01(8)
_computing_cell_refinement 'CrysAlis RED, Oxford Diffraction Ltd'
_computing_data_collection 'CrysAlis CCD, Oxford Diffraction Ltd'
_computing_data_reduction 'CrysAlis RED, Oxford Diffraction Ltd'
_computing_molecular_graphics 'Bruker SHELXTL'
_computing_publication_material 'Bruker SHELXTL'
_computing_structure_refinement 'SHELXL-97 (Sheldrick, 1997)'
_computing_structure_solution 'SHELXS-97 (Sheldrick, 1990)'
_diffrn_ambient_temperature 203
_diffrn_detector_area_resol_mean 8.2556
_diffrn_measured_fraction_theta_full 0.982
_diffrn_measured_fraction_theta_max 0.978
_diffrn_measurement_device_type 'OD Xcalibur PX Ultra'
_diffrn_measurement_method 'omega scans'
_diffrn_radiation_monochromator graphite
_diffrn_radiation_source 'Enhance Ultra (Cu) X-ray Source'
_diffrn_radiation_type CuK\a
_diffrn_radiation_wavelength 1.54184
_diffrn_reflns_av_R_equivalents 0.0213
_diffrn_reflns_av_sigmaI/netI 0.0283
_diffrn_reflns_limit_h_max 10
_diffrn_reflns_limit_h_min -11
_diffrn_reflns_limit_k_max 11
_diffrn_reflns_limit_k_min -12
_diffrn_reflns_limit_l_max 11
_diffrn_reflns_limit_l_min -12
_diffrn_reflns_number 6121
_diffrn_reflns_theta_full 72.00
_diffrn_reflns_theta_max 72.43
_diffrn_reflns_theta_min 4.84
_diffrn_standards_number 0
_exptl_absorpt_coefficient_mu 1.769
_exptl_absorpt_correction_T_max 0.876
_exptl_absorpt_correction_T_min 0.730
_exptl_absorpt_correction_type analytical
_exptl_absorpt_process_details
; 
CrysAlisPro, Agilent Technologies, 
Version 1.171.36.28 (release 01-02-2013 CrysAlis171 .NET) 
(compiled Feb  1 2013,16:14:44) 
Analytical numeric absorption correction using a multifaceted crystal 
model based on expressions derived by R.C. Clark & J.S. Reid. 
(Clark, R. C. & Reid, J. S. (1995). Acta Cryst. A51, 887-897) 
;
_exptl_crystal_colour Colourless
_exptl_crystal_density_diffrn 1.228
_exptl_crystal_density_method 'not measured'
_exptl_crystal_description blocks
_exptl_crystal_F_000 332
_exptl_crystal_size_max 0.29
_exptl_crystal_size_mid 0.20
_exptl_crystal_size_min 0.09
_refine_diff_density_max 0.240
_refine_diff_density_min -0.305
_refine_diff_density_rms 0.044
_refine_ls_extinction_method none
_refine_ls_goodness_of_fit_ref 1.058
_refine_ls_hydrogen_treatment mixed
_refine_ls_matrix_type full
_refine_ls_number_parameters 228
_refine_ls_number_reflns 3218
_refine_ls_number_restraints 78
_refine_ls_restrained_S_all 1.077
_refine_ls_R_factor_all 0.0459
_refine_ls_R_factor_gt 0.0404
_refine_ls_shift/su_max 0.001
_refine_ls_shift/su_mean 0.000
_refine_ls_structure_factor_coef Fsqd
_refine_ls_weighting_details 'calc w=1/[\s^2^(Fo^2^)+(0.0676P)^2^+0.1248P] where P=(Fo^2^+2Fc^2^)/3'
_refine_ls_weighting_scheme calc
_refine_ls_wR_factor_gt 0.1092
_refine_ls_wR_factor_ref 0.1137
_reflns_number_gt 2867
_reflns_number_total 3218
_reflns_threshold_expression >2sigma(I)
_cod_data_source_file ol402301g_si_001.cif
_cod_data_source_block 23b
_cod_depositor_comments
;
The following automatic conversions were performed:

'_symmetry_cell_setting' value 'Triclinic' changed to 'triclinic'
according to /home/saulius/struct/CIF-dictionaries/cif_core.dic
dictionary named 'cif_core.dic' version 2.4.2 from 2011-04-26.

Automatic conversion script
Id: cif_fix_values 1891 2012-01-12 08:04:46Z andrius 
;
_cod_original_sg_symbol_H-M P-1
_cod_database_code 1512363

loop_
_symmetry_equiv_pos_as_xyz
'x, y, z'
'-x, -y, -z'

loop_
_atom_site_label
_atom_site_type_symbol
_atom_site_fract_x
_atom_site_fract_y
_atom_site_fract_z
_atom_site_U_iso_or_equiv
_atom_site_adp_type
_atom_site_occupancy
_atom_site_symmetry_multiplicity
_atom_site_calc_flag
_atom_site_refinement_flags
_atom_site_disorder_assembly
_atom_site_disorder_group
N1 N 0.2628(5) 0.7754(4) 0.1526(3) 0.0516(8) Uani 0.806(5) 1 d PDU A 1
C2 C 0.1850(4) 0.6793(3) 0.2409(3) 0.0434(8) Uani 0.806(5) 1 d PDU A 1
C3 C 0.0883(5) 0.6730(4) 0.3965(4) 0.0565(8) Uani 0.806(5) 1 d PDU A 1
H3A H -0.0146 0.6631 0.4101 0.068 Uiso 0.806(5) 1 calc PR A 1
H3B H 0.1332 0.5845 0.4632 0.068 Uiso 0.806(5) 1 calc PR A 1
C4 C 0.0744(4) 0.8067(4) 0.4370(3) 0.0719(9) Uani 0.806(5) 1 d PDU A 1
H4A H -0.0111 0.8840 0.4092 0.086 Uiso 0.806(5) 1 calc PR A 1
H4B H 0.0521 0.7801 0.5432 0.086 Uiso 0.806(5) 1 calc PR A 1
C5 C 0.2155(4) 0.8642(5) 0.3637(4) 0.0795(10) Uani 0.806(5) 1 d PDU A 1
H5A H 0.2971 0.7925 0.4033 0.095 Uiso 0.806(5) 1 calc PR A 1
H5B H 0.1995 0.9564 0.3850 0.095 Uiso 0.806(5) 1 calc PR A 1
C6 C 0.2664(8) 0.8938(6) 0.2008(5) 0.0713(14) Uani 0.806(5) 1 d PDU A 1
H6A H 0.2007 0.9852 0.1586 0.086 Uiso 0.806(5) 1 calc PR A 1
H6B H 0.3713 0.9108 0.1614 0.086 Uiso 0.806(5) 1 calc PR A 1
C7 C 0.1920(2) 0.5541(2) 0.1907(3) 0.0427(5) Uani 0.806(5) 1 d PDU A 1
H7A H 0.2128 0.5882 0.0842 0.051 Uiso 0.806(5) 1 calc PR A 1
H7B H 0.0924 0.5246 0.2352 0.051 Uiso 0.806(5) 1 calc PR A 1
C8 C 0.3177(3) 0.4185(2) 0.2325(3) 0.0428(6) Uani 0.806(5) 1 d PDU A 1
H8A H 0.4154 0.4502 0.1971 0.051 Uiso 0.806(5) 1 calc PR A 1
H8B H 0.2911 0.3778 0.3394 0.051 Uiso 0.806(5) 1 calc PR A 1
N1' N 0.2937(19) 0.7449(16) 0.1627(19) 0.054(5) Uiso 0.194(5) 1 d PDU A 2
C2' C 0.2127(19) 0.6551(16) 0.2572(16) 0.053(5) Uiso 0.194(5) 1 d PDU A 2
C3' C 0.1235(19) 0.6725(18) 0.4078(18) 0.055(5) Uiso 0.194(5) 1 d PDU A 2
H3'A H 0.0140 0.6994 0.4164 0.066 Uiso 0.194(5) 1 calc PR A 2
H3'B H 0.1413 0.5761 0.4807 0.066 Uiso 0.194(5) 1 calc PR A 2
C4' C 0.1602(12) 0.7839(9) 0.4450(9) 0.038(2) Uiso 0.194(5) 1 d PDU A 2
H4'A H 0.2588 0.7451 0.4659 0.046 Uiso 0.194(5) 1 calc PR A 2
H4'B H 0.0810 0.8048 0.5325 0.046 Uiso 0.194(5) 1 calc PR A 2
C5' C 0.1681(10) 0.9312(10) 0.3115(10) 0.039(2) Uiso 0.194(5) 1 d PDU A 2
H5'A H 0.0742 0.9677 0.2822 0.047 Uiso 0.194(5) 1 calc PR A 2
H5'B H 0.1873 1.0094 0.3335 0.047 Uiso 0.194(5) 1 calc PR A 2
C6' C 0.3070(18) 0.8738(19) 0.1936(19) 0.042(3) Uiso 0.194(5) 1 d PDU A 2
H6'A H 0.3223 0.9556 0.1022 0.050 Uiso 0.194(5) 1 calc PR A 2
H6'B H 0.3988 0.8455 0.2249 0.050 Uiso 0.194(5) 1 calc PR A 2
C7' C 0.227(2) 0.5022(18) 0.2462(18) 0.081(4) Uiso 0.194(5) 1 d PDU A 2
H7'A H 0.2491 0.4274 0.3343 0.098 Uiso 0.194(5) 1 calc PR A 2
H7'B H 0.1266 0.4966 0.2481 0.098 Uiso 0.194(5) 1 calc PR A 2
C8' C 0.342(2) 0.460(2) 0.1185(19) 0.099(5) Uiso 0.194(5) 1 d PDU A 2
H8'A H 0.4436 0.4737 0.1040 0.119 Uiso 0.194(5) 1 calc PR A 2
H8'B H 0.3122 0.5151 0.0287 0.119 Uiso 0.194(5) 1 calc PR A 2
C9 C 0.3363(2) 0.2976(2) 0.1673(3) 0.0580(5) Uani 1 1 d . . .
H9A H 0.2366 0.2718 0.1959 0.070 Uiso 0.806(5) 1 calc PR A 1
H9B H 0.3717 0.3354 0.0602 0.070 Uiso 0.806(5) 1 calc PR A 1
H9C H 0.3182 0.2808 0.0905 0.070 Uiso 0.194(5) 1 d PR A 2
H9D H 0.2429 0.2908 0.2469 0.070 Uiso 0.194(5) 1 d PR A 2
C10 C 0.4497(2) 0.1603(2) 0.2193(2) 0.0487(4) Uani 1 1 d . A .
H10A H 0.4184 0.1267 0.3266 0.058 Uiso 1 1 calc R . .
H10B H 0.4496 0.0809 0.1861 0.058 Uiso 1 1 calc R . .
N11 N 0.60573(16) 0.18997(15) 0.16285(15) 0.0416(3) Uani 1 1 d D . .
H11 H 0.648(2) 0.206(2) 0.0656(4) 0.050(5) Uiso 1 1 d D . .
S12 S 0.72750(4) 0.07910(4) 0.24833(4) 0.03777(15) Uani 1 1 d . A .
O13 O 0.66480(14) 0.07694(14) 0.39835(12) 0.0470(3) Uani 1 1 d . . .
O14 O 0.87174(14) 0.12267(15) 0.16356(14) 0.0508(3) Uani 1 1 d . . .
C15 C 0.74186(17) -0.10069(18) 0.24503(17) 0.0373(3) Uani 1 1 d . . .
C16 C 0.84163(19) -0.1459(2) 0.12429(18) 0.0442(4) Uani 1 1 d . A .
H16A H 0.9057 -0.0840 0.0479 0.053 Uiso 1 1 calc R . .
C17 C 0.8458(2) -0.2825(2) 0.1175(2) 0.0491(4) Uani 1 1 d . . .
H17A H 0.9124 -0.3124 0.0351 0.059 Uiso 1 1 calc R A .
C18 C 0.7536(2) -0.3770(2) 0.2301(2) 0.0478(4) Uani 1 1 d . A .
C19 C 0.6551(2) -0.3292(2) 0.3495(2) 0.0483(4) Uani 1 1 d . . .
H19A H 0.5920 -0.3916 0.4266 0.058 Uiso 1 1 calc R A .
C20 C 0.64733(19) -0.19200(19) 0.35809(18) 0.0436(4) Uani 1 1 d . A .
H20A H 0.5789 -0.1611 0.4394 0.052 Uiso 1 1 calc R . .
C21 C 0.7606(3) -0.5269(2) 0.2223(3) 0.0699(6) Uani 1 1 d . . .
H21A H 0.8375 -0.5424 0.1329 0.105 Uiso 0.50 1 calc PR A .
H21B H 0.6614 -0.5311 0.2227 0.105 Uiso 0.50 1 calc PR . .
H21C H 0.7872 -0.6036 0.3061 0.105 Uiso 0.50 1 calc PR . .
H21D H 0.6866 -0.5757 0.3083 0.105 Uiso 0.50 1 calc PR . .
H21E H 0.8627 -0.5869 0.2185 0.105 Uiso 0.50 1 calc PR . .
H21F H 0.7369 -0.5144 0.1351 0.105 Uiso 0.50 1 calc PR . .

loop_
_atom_site_aniso_label
_atom_site_aniso_U_11
_atom_site_aniso_U_22
_atom_site_aniso_U_33
_atom_site_aniso_U_23
_atom_site_aniso_U_13
_atom_site_aniso_U_12
N1 0.073(2) 0.0488(15) 0.0384(12) -0.0118(11) -0.0199(13) -0.0175(16)
C2 0.0443(14) 0.0390(13) 0.0443(14) -0.0095(10) -0.0211(12) 0.0007(11)
C3 0.0509(18) 0.0574(17) 0.0499(16) -0.0139(11) -0.0099(14) -0.0059(13)
C4 0.080(2) 0.0693(18) 0.0580(16) -0.0257(13) -0.0141(14) -0.0041(15)
C5 0.086(2) 0.104(3) 0.073(2) -0.050(2) -0.0160(18) -0.032(2)
C6 0.106(4) 0.060(2) 0.061(2) -0.0183(16) -0.028(2) -0.029(3)
C7 0.0446(11) 0.0350(10) 0.0511(12) -0.0081(9) -0.0260(10) -0.0028(8)
C8 0.0445(11) 0.0383(11) 0.0498(12) -0.0147(9) -0.0239(9) 0.0001(9)
C9 0.0545(11) 0.0471(10) 0.0829(14) -0.0226(10) -0.0327(10) -0.0052(8)
C10 0.0456(9) 0.0445(9) 0.0591(10) -0.0164(8) -0.0169(8) -0.0107(7)
N11 0.0442(7) 0.0399(7) 0.0388(7) -0.0142(6) -0.0073(6) -0.0092(6)
S12 0.0345(2) 0.0442(2) 0.0347(2) -0.01908(16) -0.00191(14) -0.00951(15)
O13 0.0483(6) 0.0591(7) 0.0366(6) -0.0245(5) -0.0049(5) -0.0119(5)
O14 0.0399(6) 0.0590(7) 0.0542(7) -0.0278(6) 0.0021(5) -0.0173(5)
C15 0.0333(7) 0.0419(8) 0.0342(7) -0.0151(6) -0.0066(6) -0.0043(6)
C16 0.0388(8) 0.0500(9) 0.0397(8) -0.0202(7) -0.0020(6) -0.0078(7)
C17 0.0487(9) 0.0513(10) 0.0465(9) -0.0267(8) -0.0101(7) 0.0005(7)
C18 0.0530(10) 0.0417(9) 0.0523(10) -0.0175(7) -0.0229(8) -0.0012(7)
C19 0.0489(9) 0.0438(9) 0.0459(9) -0.0086(7) -0.0105(7) -0.0120(7)
C20 0.0416(8) 0.0456(9) 0.0356(8) -0.0139(7) -0.0035(6) -0.0065(7)
C21 0.0975(17) 0.0471(11) 0.0741(14) -0.0227(10) -0.0348(13) -0.0094(11)

loop_
_atom_type_symbol
_atom_type_description
_atom_type_scat_dispersion_real
_atom_type_scat_dispersion_imag
_atom_type_scat_source
C C 0.0181 0.0091 'International Tables Vol C Tables 4.2.6.8 and 6.1.1.4'
H H 0.0000 0.0000 'International Tables Vol C Tables 4.2.6.8 and 6.1.1.4'
N N 0.0311 0.0180 'International Tables Vol C Tables 4.2.6.8 and 6.1.1.4'
O O 0.0492 0.0322 'International Tables Vol C Tables 4.2.6.8 and 6.1.1.4'
S S 0.3331 0.5567 'International Tables Vol C Tables 4.2.6.8 and 6.1.1.4'

loop_
_geom_angle_atom_site_label_1
_geom_angle_atom_site_label_2
_geom_angle_atom_site_label_3
_geom_angle
C2 N1 C6 119.3(3)
N1 C2 C7 117.8(3)
N1 C2 C3 126.4(3)
C7 C2 C3 115.8(3)
C4 C3 C2 113.6(3)
C5 C4 C3 111.1(3)
C4 C5 C6 112.8(3)
N1 C6 C5 115.0(4)
C2 C7 C8 111.8(2)
C9 C8 C7 111.67(16)
C2' N1' C6' 121.5(14)
N1' C2' C3' 121.4(13)
N1' C2' C7' 123.0(13)
C3' C2' C7' 113.9(11)
C4' C3' C2' 116.0(12)
C3' C4' C5' 109.2(9)
C6' C5' C4' 100.2(9)
N1' C6' C5' 115.5(12)
C8' C7' C2' 118.1(13)
C7' C8' C9 99.6(12)
C10 C9 C8' 130.4(7)
C10 C9 C8 111.27(16)
N11 C10 C9 111.12(15)
C10 N11 S12 117.53(11)
O13 S12 O14 119.40(8)
O13 S12 N11 108.34(7)
O14 S12 N11 106.23(8)
O13 S12 C15 106.94(7)
O14 S12 C15 108.56(7)
N11 S12 C15 106.76(7)
C20 C15 C16 120.39(15)
C20 C15 S12 120.13(12)
C16 C15 S12 119.36(13)
C17 C16 C15 119.36(16)
C16 C17 C18 121.45(16)
C19 C18 C17 117.99(16)
C19 C18 C21 121.05(19)
C17 C18 C21 120.96(18)
C20 C19 C18 121.69(17)
C19 C20 C15 119.11(15)

loop_
_geom_bond_atom_site_label_1
_geom_bond_atom_site_label_2
_geom_bond_distance
N1 C2 1.257(3)
N1 C6 1.465(4)
C2 C7 1.504(3)
C2 C3 1.510(4)
C3 C4 1.501(5)
C4 C5 1.461(5)
C5 C6 1.501(6)
C7 C8 1.545(3)
C8 C9 1.533(3)
N1' C2' 1.249(15)
N1' C6' 1.495(15)
C2' C3' 1.512(15)
C2' C7' 1.535(15)
C3' C4' 1.485(14)
C4' C5' 1.583(10)
C5' C6' 1.551(14)
C7' C8' 1.470(16)
C8' C9 1.515(18)
C9 C10 1.512(3)
C10 N11 1.475(2)
N11 S12 1.6127(15)
S12 O13 1.4304(11)
S12 O14 1.4330(12)
S12 C15 1.7693(17)
C15 C20 1.388(2)
C15 C16 1.388(2)
C16 C17 1.381(3)
C17 C18 1.391(3)
C18 C19 1.387(3)
C18 C21 1.510(3)
C19 C20 1.384(3)
